data_7225546
loop_
_publ_author_name
'Sekine, Akiko'
'Ina, Sayaka'
'Johmoto, Kohei'
'Uekusa, Hidehiro'

_publ_section_title
;
 Control of the photochromic behavior of cobaloxime complexes with
 salicylidene-3-aminopyridine and 2-cyanoethyl groups by dual
 photoisomerization
;
_journal_issue 38
_journal_name_full CrystEngComm
_journal_page_first 7330
_journal_paper_doi 10.1039/C6CE01005A
_journal_volume 18
_journal_year 2016
_chemical_formula_moiety 'C24 H30 Co N7 O6'
_chemical_formula_sum 'C24 H30 Co N7 O6'
_chemical_formula_weight 571.48
_space_group_IT_number 14
_symmetry_cell_setting monoclinic
_symmetry_Int_Tables_number 14
_symmetry_space_group_name_Hall '-P 2yn'
_symmetry_space_group_name_H-M 'P 1 21/n 1'
_atom_sites_solution_hydrogens geom
_atom_sites_solution_primary direct
_atom_sites_solution_secondary difmap
_audit_creation_method SHELXL-97
_audit_update_record
;
2016-04-23 deposited with the CCDC.
2016-06-10 downloaded from the CCDC.
;
_cell_angle_alpha 90.00
_cell_angle_beta 107.5550(10)
_cell_angle_gamma 90.00
_cell_formula_units_Z 4
_cell_length_a 17.2110(5)
_cell_length_b 7.5620(2)
_cell_length_c 21.4770(5)
_cell_measurement_reflns_used 24072
_cell_measurement_temperature 173(2)
_cell_measurement_theta_max 27.45
_cell_measurement_theta_min 3.01
_cell_volume 2665.04(12)
_computing_cell_refinement RAPID-AUTO
_computing_data_collection RAPID-AUTO
_computing_data_reduction RAPID-AUTO
_computing_structure_refinement 'SHELXL-97 (Sheldrick, 2008)'
_computing_structure_solution SIR-2004
_diffrn_ambient_pressure 101.3
_diffrn_ambient_temperature 173(2)
_diffrn_detector_area_resol_mean 10.0
_diffrn_measured_fraction_theta_full 0.995
_diffrn_measured_fraction_theta_max 0.995
_diffrn_measurement_device_type 'RIGAKU R-AXIS RAPID'
_diffrn_measurement_method \w-scan
_diffrn_radiation_monochromator graphite
_diffrn_radiation_probe x-ray
_diffrn_radiation_type MoK\a
_diffrn_radiation_wavelength 0.71073
_diffrn_reflns_av_R_equivalents 0.0347
_diffrn_reflns_av_sigmaI/netI 0.0282
_diffrn_reflns_limit_h_max 22
_diffrn_reflns_limit_h_min -22
_diffrn_reflns_limit_k_max 9
_diffrn_reflns_limit_k_min -7
_diffrn_reflns_limit_l_max 27
_diffrn_reflns_limit_l_min -27
_diffrn_reflns_number 24072
_diffrn_reflns_theta_full 27.45
_diffrn_reflns_theta_max 27.45
_diffrn_reflns_theta_min 3.01
_diffrn_source 'rotating anode x-ray'
_diffrn_source_type rigaku
_exptl_absorpt_coefficient_mu 0.696
_exptl_absorpt_correction_T_max 0.9337
_exptl_absorpt_correction_T_min 0.6807
_exptl_absorpt_correction_type multi-scan
_exptl_absorpt_process_details abscore,T.Higashi,RIGAKU
_exptl_crystal_colour orange
_exptl_crystal_density_diffrn 1.424
_exptl_crystal_density_method 'not measured'
_exptl_crystal_description block
_exptl_crystal_F_000 1192
_exptl_crystal_recrystallization_method evaporation
_exptl_crystal_size_max 0.36
_exptl_crystal_size_mid 0.13
_exptl_crystal_size_min 0.10
_refine_diff_density_max 0.795
_refine_diff_density_min -0.348
_refine_diff_density_rms 0.078
_refine_ls_extinction_method none
_refine_ls_goodness_of_fit_ref 1.086
_refine_ls_hydrogen_treatment mixed
_refine_ls_matrix_type full
_refine_ls_number_parameters 351
_refine_ls_number_reflns 6055
_refine_ls_number_restraints 0
_refine_ls_restrained_S_all 1.086
_refine_ls_R_factor_all 0.0450
_refine_ls_R_factor_gt 0.0376
_refine_ls_shift/su_max 0.000
_refine_ls_shift/su_mean 0.000
_refine_ls_structure_factor_coef Fsqd
_refine_ls_weighting_details 'calc w=1/[\s^2^(Fo^2^)+(0.0513P)^2^+1.4451P] where P=(Fo^2^+2Fc^2^)/3'
_refine_ls_weighting_scheme calc
_refine_ls_wR_factor_gt 0.0987
_refine_ls_wR_factor_ref 0.1017
_reflns_number_gt 5302
_reflns_number_total 6055
_reflns_threshold_expression >2\s(I)
_cod_data_source_file c6ce01005a1.cif
_cod_data_source_block shelx
_cod_depositor_comments 'Adding full bibliography for 7225542--7225549.cif.'
_cod_original_sg_symbol_H-M 'P 21/n'
_cod_database_code 7225546

loop_
_symmetry_equiv_pos_as_xyz
'x, y, z'
'-x+1/2, y+1/2, -z+1/2'
'-x, -y, -z'
'x-1/2, -y-1/2, z-1/2'

loop_
_atom_site_label
_atom_site_type_symbol
_atom_site_fract_x
_atom_site_fract_y
_atom_site_fract_z
_atom_site_U_iso_or_equiv
_atom_site_adp_type
_atom_site_occupancy
_atom_site_symmetry_multiplicity
_atom_site_calc_flag
_atom_site_refinement_flags
C1 C 0.06508(17) 0.0567(5) -0.22213(12) 0.0689(9) Uani 1 1 d .
C2 C 0.14059(16) -0.0465(4) -0.21007(11) 0.0514(6) Uani 1 1 d .
H2A H 0.1389 -0.1130 -0.2502 0.062 Uiso 1 1 calc R
H2B H 0.1433 -0.1337 -0.1751 0.062 Uiso 1 1 calc R
C3 C 0.21656(13) 0.0654(3) -0.19046(9) 0.0346(4) Uani 1 1 d .
H3A H 0.2067 0.1697 -0.2197 0.041 Uiso 1 1 calc R
H3B H 0.2608 -0.0039 -0.1995 0.041 Uiso 1 1 calc R
C4 C 0.10794(11) 0.1967(3) -0.08215(9) 0.0307(4) Uani 1 1 d .
C5 C 0.03197(13) 0.1633(4) -0.06435(12) 0.0471(6) Uani 1 1 d .
H5A H 0.0327 0.0421 -0.0480 0.071 Uiso 1 1 calc R
H5B H -0.0155 0.1788 -0.1030 0.071 Uiso 1 1 calc R
H5C H 0.0287 0.2469 -0.0304 0.071 Uiso 1 1 calc R
C6 C 0.12430(12) 0.3625(3) -0.11185(10) 0.0330(4) Uani 1 1 d .
C7 C 0.06542(15) 0.5128(3) -0.13058(14) 0.0555(7) Uani 1 1 d .
H7A H 0.0951 0.6250 -0.1205 0.083 Uiso 1 1 calc R
H7B H 0.0259 0.5050 -0.1060 0.083 Uiso 1 1 calc R
H7C H 0.0367 0.5071 -0.1775 0.083 Uiso 1 1 calc R
C8 C 0.39104(12) -0.0559(3) -0.08536(10) 0.0328(4) Uani 1 1 d .
C9 C 0.44756(15) -0.2116(3) -0.06979(14) 0.0524(6) Uani 1 1 d .
H9A H 0.4595 -0.2419 -0.0235 0.079 Uiso 1 1 calc R
H9B H 0.4984 -0.1819 -0.0791 0.079 Uiso 1 1 calc R
H9C H 0.4218 -0.3128 -0.0966 0.079 Uiso 1 1 calc R
C10 C 0.40894(12) 0.1109(3) -0.11249(10) 0.0343(4) Uani 1 1 d .
C11 C 0.48485(15) 0.1430(4) -0.13135(14) 0.0548(7) Uani 1 1 d .
H11A H 0.4847 0.2646 -0.1471 0.082 Uiso 1 1 calc R
H11B H 0.4868 0.0603 -0.1660 0.082 Uiso 1 1 calc R
H11C H 0.5327 0.1250 -0.0932 0.082 Uiso 1 1 calc R
C16 C 0.33242(11) 0.4130(2) 0.00778(8) 0.0249(4) Uani 1 1 d .
H16 H 0.3300 0.4891 -0.0280 0.030 Uiso 1 1 calc R
C15 C 0.36253(12) 0.4781(3) 0.07089(9) 0.0303(4) Uani 1 1 d .
H15 H 0.3807 0.5972 0.0778 0.036 Uiso 1 1 calc R
C14 C 0.36622(12) 0.3712(2) 0.12375(9) 0.0282(4) Uani 1 1 d .
H14 H 0.3863 0.4150 0.1671 0.034 Uiso 1 1 calc R
C13 C 0.33955(10) 0.1971(2) 0.11161(8) 0.0231(3) Uani 1 1 d .
C12 C 0.31083(10) 0.1400(2) 0.04720(8) 0.0226(3) Uani 1 1 d .
H12 H 0.2933 0.0208 0.0391 0.027 Uiso 1 1 calc R
C17 C 0.33586(11) 0.1116(3) 0.21623(8) 0.0253(4) Uani 1 1 d .
C18 C 0.34326(10) -0.0205(2) 0.26687(8) 0.0243(3) Uani 1 1 d .
C23 C 0.33596(11) 0.0320(3) 0.32804(8) 0.0265(4) Uani 1 1 d .
H23 H 0.3239 0.1517 0.3350 0.032 Uiso 1 1 calc R
C22 C 0.34621(11) -0.0897(3) 0.37774(8) 0.0278(4) Uani 1 1 d .
C21 C 0.36292(12) -0.2665(3) 0.36721(9) 0.0310(4) Uani 1 1 d .
H21 H 0.3696 -0.3505 0.4013 0.037 Uiso 1 1 calc R
C20 C 0.36978(12) -0.3198(3) 0.30765(9) 0.0313(4) Uani 1 1 d .
H20 H 0.3814 -0.4399 0.3011 0.038 Uiso 1 1 calc R
C19 C 0.35974(11) -0.1986(3) 0.25701(8) 0.0262(4) Uani 1 1 d .
C24 C 0.32835(15) 0.1260(3) 0.45322(10) 0.0399(5) Uani 1 1 d .
H24A H 0.3262 0.1354 0.4982 0.060 Uiso 1 1 calc R
H24B H 0.2767 0.1671 0.4230 0.060 Uiso 1 1 calc R
H24C H 0.3731 0.1990 0.4481 0.060 Uiso 1 1 calc R
N1 N 0.00503(16) 0.1355(5) -0.23160(12) 0.0840(10) Uani 1 1 d .
N2 N 0.16524(9) 0.0803(2) -0.07576(7) 0.0254(3) Uani 1 1 d .
N3 N 0.19422(10) 0.3597(2) -0.12274(7) 0.0287(3) Uani 1 1 d .
N4 N 0.32000(9) -0.0549(2) -0.07583(7) 0.0263(3) Uani 1 1 d .
N5 N 0.35115(10) 0.2285(2) -0.12037(7) 0.0285(3) Uani 1 1 d .
N6 N 0.30661(8) 0.24526(19) -0.00410(7) 0.0209(3) Uani 1 1 d .
N7 N 0.34205(9) 0.0679(2) 0.15982(7) 0.0252(3) Uani 1 1 d .
O1 O 0.15947(9) -0.08096(19) -0.05093(7) 0.0336(3) Uani 1 1 d .
O2 O 0.21607(10) 0.50085(19) -0.15305(7) 0.0409(4) Uani 1 1 d .
H2 H 0.2624 0.4830 -0.1572 0.061 Uiso 1 1 calc R
O3 O 0.29459(9) -0.19828(17) -0.04954(7) 0.0340(3) Uani 1 1 d .
H3 H 0.2479 -0.1791 -0.0463 0.051 Uiso 1 1 calc R
O4 O 0.35669(9) 0.3896(2) -0.14373(7) 0.0390(3) Uani 1 1 d .
O5 O 0.36683(9) -0.25717(19) 0.19905(6) 0.0361(3) Uani 1 1 d .
H5 H 0.3594 -0.1725 0.1726 0.054 Uiso 1 1 calc R
O6 O 0.34149(9) -0.0533(2) 0.43924(6) 0.0370(3) Uani 1 1 d .
Co1 Co 0.258520(14) 0.15417(3) -0.097907(10) 0.02067(8) Uani 1 1 d .
H17 H 0.3276(13) 0.231(3) 0.2273(10) 0.029(5) Uiso 1 1 d .

loop_
_atom_site_aniso_label
_atom_site_aniso_U_11
_atom_site_aniso_U_22
_atom_site_aniso_U_33
_atom_site_aniso_U_23
_atom_site_aniso_U_13
_atom_site_aniso_U_12
C1 0.0421(15) 0.124(3) 0.0337(12) -0.0273(15) 0.0016(10) -0.0236(17)
C2 0.0626(16) 0.0611(16) 0.0311(11) -0.0154(11) 0.0152(10) -0.0242(13)
C3 0.0408(11) 0.0419(12) 0.0199(8) -0.0065(8) 0.0075(8) -0.0046(9)
C4 0.0238(9) 0.0396(11) 0.0266(9) -0.0060(8) 0.0042(7) -0.0029(8)
C5 0.0286(11) 0.0669(17) 0.0478(13) -0.0026(11) 0.0145(9) -0.0004(10)
C6 0.0264(9) 0.0324(10) 0.0325(10) -0.0040(8) -0.0030(7) 0.0018(7)
C7 0.0341(12) 0.0420(13) 0.0766(17) -0.0016(12) -0.0038(11) 0.0096(10)
C8 0.0304(10) 0.0318(10) 0.0367(10) -0.0075(8) 0.0107(8) -0.0014(8)
C9 0.0391(12) 0.0428(13) 0.0755(17) -0.0069(13) 0.0176(12) 0.0089(10)
C10 0.0293(10) 0.0415(11) 0.0347(10) -0.0065(9) 0.0137(8) -0.0059(8)
C11 0.0387(13) 0.0687(18) 0.0648(16) -0.0015(13) 0.0273(12) -0.0090(11)
C16 0.0272(9) 0.0221(8) 0.0242(8) 0.0013(7) 0.0058(7) -0.0004(7)
C15 0.0357(10) 0.0227(9) 0.0293(9) -0.0056(7) 0.0047(7) -0.0033(7)
C14 0.0313(9) 0.0283(9) 0.0217(8) -0.0061(7) 0.0031(7) -0.0008(7)
C13 0.0221(8) 0.0265(9) 0.0201(8) 0.0005(7) 0.0055(6) 0.0043(6)
C12 0.0255(8) 0.0216(8) 0.0202(8) -0.0009(6) 0.0064(6) 0.0003(6)
C17 0.0255(9) 0.0277(9) 0.0217(8) -0.0024(7) 0.0055(6) 0.0021(7)
C18 0.0222(8) 0.0298(9) 0.0198(8) -0.0009(7) 0.0048(6) -0.0001(7)
C23 0.0277(9) 0.0287(9) 0.0237(8) -0.0033(7) 0.0087(7) 0.0013(7)
C22 0.0270(9) 0.0375(10) 0.0197(8) -0.0018(8) 0.0083(7) -0.0009(7)
C21 0.0343(10) 0.0330(10) 0.0258(8) 0.0053(8) 0.0090(7) 0.0014(8)
C20 0.0384(10) 0.0266(9) 0.0297(9) -0.0013(8) 0.0116(8) 0.0019(8)
C19 0.0276(9) 0.0288(9) 0.0225(8) -0.0042(7) 0.0083(7) -0.0006(7)
C24 0.0523(13) 0.0426(12) 0.0313(10) -0.0109(9) 0.0227(9) -0.0057(10)
N1 0.0431(14) 0.142(3) 0.0513(14) -0.0266(16) -0.0091(11) -0.0118(16)
N2 0.0268(7) 0.0287(8) 0.0198(7) -0.0009(6) 0.0059(6) -0.0058(6)
N3 0.0321(8) 0.0255(8) 0.0224(7) 0.0029(6) -0.0010(6) -0.0019(6)
N4 0.0306(8) 0.0219(7) 0.0260(7) -0.0037(6) 0.0079(6) -0.0026(6)
N5 0.0335(8) 0.0311(8) 0.0224(7) -0.0007(6) 0.0107(6) -0.0088(7)
N6 0.0207(7) 0.0212(7) 0.0201(6) -0.0003(6) 0.0050(5) 0.0006(5)
N7 0.0276(8) 0.0280(8) 0.0193(7) 0.0002(6) 0.0058(6) 0.0019(6)
O1 0.0361(7) 0.0328(7) 0.0324(7) 0.0060(6) 0.0113(6) -0.0090(6)
O2 0.0451(8) 0.0288(7) 0.0418(8) 0.0132(6) 0.0026(6) -0.0047(6)
O3 0.0406(8) 0.0200(6) 0.0416(8) 0.0031(6) 0.0130(6) -0.0031(6)
O4 0.0478(9) 0.0368(8) 0.0353(7) 0.0094(6) 0.0170(6) -0.0118(7)
O5 0.0589(9) 0.0288(7) 0.0249(6) -0.0041(6) 0.0190(6) 0.0022(6)
O6 0.0515(9) 0.0410(8) 0.0214(6) -0.0010(6) 0.0157(6) 0.0035(7)
Co1 0.02385(13) 0.02121(13) 0.01686(12) 0.00018(8) 0.00599(9) -0.00264(8)

loop_
_atom_type_symbol
_atom_type_description
_atom_type_scat_dispersion_real
_atom_type_scat_dispersion_imag
_atom_type_scat_source
C C 0.0033 0.0016 'International Tables Vol C Tables 4.2.6.8 and 6.1.1.4'
H H 0.0000 0.0000 'International Tables Vol C Tables 4.2.6.8 and 6.1.1.4'
N N 0.0061 0.0033 'International Tables Vol C Tables 4.2.6.8 and 6.1.1.4'
O O 0.0106 0.0060 'International Tables Vol C Tables 4.2.6.8 and 6.1.1.4'
Co Co 0.3494 0.9721 'International Tables Vol C Tables 4.2.6.8 and 6.1.1.4'

loop_
_geom_angle_atom_site_label_1
_geom_angle_atom_site_label_2
_geom_angle_atom_site_label_3
_geom_angle
N1 C1 C2 178.9(4)
C1 C2 C3 113.4(2)
C1 C2 H2A 108.9
C3 C2 H2A 108.9
C1 C2 H2B 108.9
C3 C2 H2B 108.9
H2A C2 H2B 107.7
C2 C3 Co1 119.05(14)
C2 C3 H3A 107.6
Co1 C3 H3A 107.6
C2 C3 H3B 107.6
Co1 C3 H3B 107.6
H3A C3 H3B 107.0
N2 C4 C6 112.65(17)
N2 C4 C5 123.7(2)
C6 C4 C5 123.59(19)
C4 C5 H5A 109.5
C4 C5 H5B 109.5
H5A C5 H5B 109.5
C4 C5 H5C 109.5
H5A C5 H5C 109.5
H5B C5 H5C 109.5
N3 C6 C4 111.99(17)
N3 C6 C7 123.8(2)
C4 C6 C7 124.2(2)
C6 C7 H7A 109.5
C6 C7 H7B 109.5
H7A C7 H7B 109.5
C6 C7 H7C 109.5
H7A C7 H7C 109.5
H7B C7 H7C 109.5
N4 C8 C10 112.27(18)
N4 C8 C9 123.2(2)
C10 C8 C9 124.49(19)
C8 C9 H9A 109.5
C8 C9 H9B 109.5
H9A C9 H9B 109.5
C8 C9 H9C 109.5
H9A C9 H9C 109.5
H9B C9 H9C 109.5
N5 C10 C8 113.31(17)
N5 C10 C11 123.1(2)
C8 C10 C11 123.6(2)
C10 C11 H11A 109.5
C10 C11 H11B 109.5
H11A C11 H11B 109.5
C10 C11 H11C 109.5
H11A C11 H11C 109.5
H11B C11 H11C 109.5
N6 C16 C15 121.70(17)
N6 C16 H16 119.1
C15 C16 H16 119.1
C14 C15 C16 120.46(17)
C14 C15 H15 119.8
C16 C15 H15 119.8
C15 C14 C13 117.99(16)
C15 C14 H14 121.0
C13 C14 H14 121.0
C12 C13 C14 118.57(16)
C12 C13 N7 115.90(16)
C14 C13 N7 125.47(16)
N6 C12 C13 123.17(16)
N6 C12 H12 118.4
C13 C12 H12 118.4
N7 C17 C18 120.86(17)
N7 C17 H17 122.4(13)
C18 C17 H17 116.7(13)
C19 C18 C23 119.20(16)
C19 C18 C17 121.46(16)
C23 C18 C17 119.32(17)
C22 C23 C18 120.31(17)
C22 C23 H23 119.8
C18 C23 H23 119.8
O6 C22 C23 125.34(18)
O6 C22 C21 114.88(17)
C23 C22 C21 119.78(16)
C20 C21 C22 120.50(18)
C20 C21 H21 119.7
C22 C21 H21 119.7
C21 C20 C19 120.47(18)
C21 C20 H20 119.8
C19 C20 H20 119.8
O5 C19 C20 118.43(17)
O5 C19 C18 121.85(16)
C20 C19 C18 119.73(16)
O6 C24 H24A 109.5
O6 C24 H24B 109.5
H24A C24 H24B 109.5
O6 C24 H24C 109.5
H24A C24 H24C 109.5
H24B C24 H24C 109.5
C4 N2 O1 120.79(16)
C4 N2 Co1 116.63(13)
O1 N2 Co1 122.46(12)
C6 N3 O2 118.67(17)
C6 N3 Co1 117.41(14)
O2 N3 Co1 123.89(13)
C8 N4 O3 119.87(16)
C8 N4 Co1 116.75(14)
O3 N4 Co1 123.36(12)
C10 N5 O4 122.23(16)
C10 N5 Co1 115.68(14)
O4 N5 Co1 122.08(13)
C16 N6 C12 118.10(15)
C16 N6 Co1 121.05(11)
C12 N6 Co1 120.82(11)
C17 N7 C13 121.15(16)
N3 O2 H2 109.5
N4 O3 H3 109.5
C19 O5 H5 109.5
C22 O6 C24 116.94(16)
N4 Co1 N5 81.96(7)
N4 Co1 N3 177.90(7)
N5 Co1 N3 98.69(7)
N4 Co1 N2 98.27(7)
N5 Co1 N2 179.70(7)
N3 Co1 N2 81.06(7)
N4 Co1 C3 88.60(8)
N5 Co1 C3 85.75(8)
N3 Co1 C3 89.45(8)
N2 Co1 C3 94.06(7)
N4 Co1 N6 90.28(6)
N5 Co1 N6 91.68(6)
N3 Co1 N6 91.69(6)
N2 Co1 N6 88.50(6)
C3 Co1 N6 177.33(7)

loop_
_geom_bond_atom_site_label_1
_geom_bond_atom_site_label_2
_geom_bond_distance
C1 N1 1.156(4)
C1 C2 1.470(4)
C2 C3 1.507(3)
C2 H2A 0.9900
C2 H2B 0.9900
C3 Co1 2.0143(18)
C3 H3A 0.9900
C3 H3B 0.9900
C4 N2 1.298(3)
C4 C6 1.471(3)
C4 C5 1.490(3)
C5 H5A 0.9800
C5 H5B 0.9800
C5 H5C 0.9800
C6 N3 1.294(3)
C6 C7 1.495(3)
C7 H7A 0.9800
C7 H7B 0.9800
C7 H7C 0.9800
C8 N4 1.299(2)
C8 C10 1.461(3)
C8 C9 1.499(3)
C9 H9A 0.9800
C9 H9B 0.9800
C9 H9C 0.9800
C10 N5 1.307(3)
C10 C11 1.500(3)
C11 H11A 0.9800
C11 H11B 0.9800
C11 H11C 0.9800
C16 N6 1.343(2)
C16 C15 1.387(2)
C16 H16 0.9500
C15 C14 1.380(3)
C15 H15 0.9500
C14 C13 1.392(3)
C14 H14 0.9500
C13 C12 1.390(2)
C13 N7 1.415(2)
C12 N6 1.343(2)
C12 H12 0.9500
C17 N7 1.291(2)
C17 C18 1.454(3)
C17 H17 0.95(2)
C18 C19 1.405(3)
C18 C23 1.414(2)
C23 C22 1.380(3)
C23 H23 0.9500
C22 O6 1.376(2)
C22 C21 1.400(3)
C21 C20 1.379(3)
C21 H21 0.9500
C20 C19 1.393(3)
C20 H20 0.9500
C19 O5 1.361(2)
C24 O6 1.421(3)
C24 H24A 0.9800
C24 H24B 0.9800
C24 H24C 0.9800
N2 O1 1.346(2)
N2 Co1 1.8913(15)
N3 O2 1.361(2)
N3 Co1 1.8887(16)
N4 O3 1.355(2)
N4 Co1 1.8816(16)
N5 O4 1.332(2)
N5 Co1 1.8853(15)
N6 Co1 2.0525(14)
O2 H2 0.8400
O3 H3 0.8400
O5 H5 0.8400

loop_
_geom_torsion_atom_site_label_1
_geom_torsion_atom_site_label_2
_geom_torsion_atom_site_label_3
_geom_torsion_atom_site_label_4
_geom_torsion
N1 C1 C2 C3 -166(100)
C1 C2 C3 Co1 78.4(2)
N2 C4 C6 N3 -2.8(2)
C5 C4 C6 N3 179.99(18)
N2 C4 C6 C7 174.17(19)
C5 C4 C6 C7 -3.1(3)
N4 C8 C10 N5 1.4(3)
C9 C8 C10 N5 -178.4(2)
N4 C8 C10 C11 -176.9(2)
C9 C8 C10 C11 3.3(3)
N6 C16 C15 C14 -0.5(3)
C16 C15 C14 C13 0.5(3)
C15 C14 C13 C12 0.1(3)
C15 C14 C13 N7 177.32(17)
C14 C13 C12 N6 -0.8(3)
N7 C13 C12 N6 -178.29(15)
N7 C17 C18 C19 1.9(3)
N7 C17 C18 C23 -179.86(17)
C19 C18 C23 C22 1.0(3)
C17 C18 C23 C22 -177.24(16)
C18 C23 C22 O6 179.19(17)
C18 C23 C22 C21 -0.8(3)
O6 C22 C21 C20 -179.53(18)
C23 C22 C21 C20 0.5(3)
C22 C21 C20 C19 -0.4(3)
C21 C20 C19 O5 -179.83(18)
C21 C20 C19 C18 0.6(3)
C23 C18 C19 O5 179.51(17)
C17 C18 C19 O5 -2.3(3)
C23 C18 C19 C20 -0.9(3)
C17 C18 C19 C20 177.31(17)
C6 C4 N2 O1 -178.35(15)
C5 C4 N2 O1 -1.1(3)
C6 C4 N2 Co1 5.4(2)
C5 C4 N2 Co1 -177.40(15)
C4 C6 N3 O2 176.85(15)
C7 C6 N3 O2 -0.1(3)
C4 C6 N3 Co1 -1.0(2)
C7 C6 N3 Co1 -178.01(17)
C10 C8 N4 O3 -178.59(15)
C9 C8 N4 O3 1.2(3)
C10 C8 N4 Co1 -0.3(2)
C9 C8 N4 Co1 179.51(17)
C8 C10 N5 O4 179.12(16)
C11 C10 N5 O4 -2.6(3)
C8 C10 N5 Co1 -1.9(2)
C11 C10 N5 Co1 176.42(17)
C15 C16 N6 C12 -0.2(3)
C15 C16 N6 Co1 177.81(14)
C13 C12 N6 C16 0.8(2)
C13 C12 N6 Co1 -177.15(13)
C18 C17 N7 C13 -176.36(15)
C12 C13 N7 C17 -152.42(17)
C14 C13 N7 C17 30.3(3)
C23 C22 O6 C24 -2.8(3)
C21 C22 O6 C24 177.20(18)
C8 N4 Co1 N5 -0.55(14)
O3 N4 Co1 N5 177.68(14)
C8 N4 Co1 N3 107.8(19)
O3 N4 Co1 N3 -74(2)
C8 N4 Co1 N2 179.26(14)
O3 N4 Co1 N2 -2.51(14)
C8 N4 Co1 C3 85.36(15)
O3 N4 Co1 C3 -96.41(14)
C8 N4 Co1 N6 -92.21(14)
O3 N4 Co1 N6 86.02(13)
C10 N5 Co1 N4 1.39(14)
O4 N5 Co1 N4 -179.61(14)
C10 N5 Co1 N3 -176.59(14)
O4 N5 Co1 N3 2.40(14)
C10 N5 Co1 N2 -141(20)
O4 N5 Co1 N2 38(15)
C10 N5 Co1 C3 -87.80(15)
O4 N5 Co1 C3 91.20(14)
C10 N5 Co1 N6 91.44(14)
O4 N5 Co1 N6 -89.57(13)
C6 N3 Co1 N4 75(2)
O2 N3 Co1 N4 -103.0(19)
C6 N3 Co1 N5 -177.13(14)
O2 N3 Co1 N5 5.10(15)
C6 N3 Co1 N2 3.05(14)
O2 N3 Co1 N2 -174.72(14)
C6 N3 Co1 C3 97.25(15)
O2 N3 Co1 C3 -80.52(15)
C6 N3 Co1 N6 -85.17(14)
O2 N3 Co1 N6 97.06(14)
C4 N2 Co1 N4 177.28(13)
O1 N2 Co1 N4 1.07(13)
C4 N2 Co1 N5 -41(15)
O1 N2 Co1 N5 143(20)
C4 N2 Co1 N3 -4.74(13)
O1 N2 Co1 N3 179.05(13)
C4 N2 Co1 C3 -93.55(14)
O1 N2 Co1 C3 90.25(14)
C4 N2 Co1 N6 87.21(13)
O1 N2 Co1 N6 -89.00(13)
C2 C3 Co1 N4 89.03(19)
C2 C3 Co1 N5 171.1(2)
C2 C3 Co1 N3 -90.2(2)
C2 C3 Co1 N2 -9.2(2)
C2 C3 Co1 N6 154.4(15)
C16 N6 Co1 N4 135.84(13)
C12 N6 Co1 N4 -46.23(13)
C16 N6 Co1 N5 53.87(14)
C12 N6 Co1 N5 -128.20(13)
C16 N6 Co1 N3 -44.88(14)
C12 N6 Co1 N3 133.05(13)
C16 N6 Co1 N2 -125.89(14)
C12 N6 Co1 N2 52.04(13)
C16 N6 Co1 C3 70.5(16)
C12 N6 Co1 C3 -111.6(16)
